data_8106387
loop_
_publ_author_name
'Li, Jia-Le'
'Chen, Zhang-Fan'
'Chen, Shui-Sheng'

_publ_section_title
;
 Crystal structure of
 catena-poly[diaqua-bis(\m2-5-(3-(1H-imidazol-5-yl)phenyl)tetrazol-2-ido-\k2
 N:N&#x2032;)cobalt(II)], C20H18CoN12O2
;
_journal_issue 6
_journal_name_full 'Zeitschrift f\"ur Kristallographie - New Crystal Structures'
_journal_page_first 1029
_journal_page_last 1030
_journal_paper_doi 10.1515/ncrs-2018-0148
_journal_volume 233
_journal_year 2018
_chemical_formula_moiety 'C20 H18 Co N12 O2'
_chemical_formula_sum 'C20 H18 Co N12 O2'
_chemical_formula_weight 517.39
_space_group_crystal_system monoclinic
_space_group_IT_number 15
_space_group_name_Hall '-C 2yc'
_space_group_name_H-M_alt 'C 1 2/c 1'
_atom_sites_solution_hydrogens mixed
_cell_angle_alpha 90
_cell_angle_beta 128.0290(10)
_cell_angle_gamma 90
_cell_formula_units_Z 4
_cell_length_a 17.6924(15)
_cell_length_b 11.3253(10)
_cell_length_c 12.8536(11)
_cell_measurement_reflns_used 3351
_cell_measurement_temperature 296(2)
_cell_measurement_theta_max 27.52
_cell_measurement_theta_min 3.20
_cell_volume 2028.7(3)
_computing_structure_refinement 'SHELXL-2018/3 (Sheldrick, 2018)'
_diffrn_ambient_temperature 296(2)
_diffrn_measured_fraction_theta_full 0.991
_diffrn_measured_fraction_theta_max 0.991
_diffrn_measurement_device_type 'Bruker Smart Apex CCD '
_diffrn_measurement_method 'phi and omega scans'
_diffrn_radiation_type MoK\a
_diffrn_radiation_wavelength 0.71073
_diffrn_reflns_av_R_equivalents 0.0223
_diffrn_reflns_av_unetI/netI 0.0240
_diffrn_reflns_Laue_measured_fraction_full 0.991
_diffrn_reflns_Laue_measured_fraction_max 0.991
_diffrn_reflns_limit_h_max 20
_diffrn_reflns_limit_h_min -20
_diffrn_reflns_limit_k_max 13
_diffrn_reflns_limit_k_min -13
_diffrn_reflns_limit_l_max 15
_diffrn_reflns_limit_l_min -12
_diffrn_reflns_number 5322
_diffrn_reflns_point_group_measured_fraction_full 0.991
_diffrn_reflns_point_group_measured_fraction_max 0.991
_diffrn_reflns_theta_full 25.009
_diffrn_reflns_theta_max 25.009
_diffrn_reflns_theta_min 2.407
_exptl_absorpt_coefficient_mu 0.897
_exptl_crystal_colour purple
_exptl_crystal_density_diffrn 1.694
_exptl_crystal_description block
_exptl_crystal_F_000 1060
_exptl_crystal_size_max 0.240
_exptl_crystal_size_mid 0.200
_exptl_crystal_size_min 0.160
_refine_diff_density_max 0.288
_refine_diff_density_min -0.257
_refine_diff_density_rms 0.049
_refine_ls_extinction_coef .
_refine_ls_extinction_method none
_refine_ls_goodness_of_fit_ref 1.062
_refine_ls_hydrogen_treatment mixed
_refine_ls_matrix_type full
_refine_ls_number_parameters 164
_refine_ls_number_reflns 1779
_refine_ls_number_restraints 0
_refine_ls_restrained_S_all 1.062
_refine_ls_R_factor_all 0.0291
_refine_ls_R_factor_gt 0.0258
_refine_ls_shift/su_max 0.000
_refine_ls_shift/su_mean 0.000
_refine_ls_structure_factor_coef Fsqd
_refine_ls_weighting_details 'w=1/[\s^2^(Fo^2^)+(0.0613P)^2^+0.8995P] where P=(Fo^2^+2Fc^2^)/3'
_refine_ls_weighting_scheme calc
_refine_ls_wR_factor_gt 0.0855
_refine_ls_wR_factor_ref 0.0890
_reflns_Friedel_coverage 0.000
_reflns_Friedel_fraction_full .
_reflns_Friedel_fraction_max .
_reflns_number_gt 1608
_reflns_number_total 1779
_reflns_threshold_expression 'I > 2\s(I)'
_cod_data_source_file suppl_ncrs-2018-0148_suppl.cif
_cod_data_source_block A
_cod_original_sg_symbol_H-M 'C 2/c'
_cod_database_code 8106387
_shelx_space_group_comment
;
The symmetry employed for this shelxl refinement is uniquely defined
by the following loop, which should always be used as a source of
symmetry information in preference to the above space-group names.
They are only intended as comments.
;
_shelx_estimated_absorpt_t_min 0.813
_shelx_estimated_absorpt_t_max 0.870

loop_
_space_group_symop_operation_xyz
'x, y, z'
'-x, y, -z+1/2'
'x+1/2, y+1/2, z'
'-x+1/2, y+1/2, -z+1/2'
'-x, -y, -z'
'x, -y, z-1/2'
'-x+1/2, -y+1/2, -z'
'x+1/2, -y+1/2, z-1/2'

loop_
_atom_site_label
_atom_site_type_symbol
_atom_site_fract_x
_atom_site_fract_y
_atom_site_fract_z
_atom_site_U_iso_or_equiv
_atom_site_adp_type
_atom_site_occupancy
_atom_site_site_symmetry_order
_atom_site_calc_flag
_atom_site_refinement_flags_posn
_atom_site_refinement_flags_adp
_atom_site_refinement_flags_occupancy
_atom_site_disorder_assembly
_atom_site_disorder_group
Co1 Co 0.250000 0.250000 0.000000 0.01885(16) Uani 1 2 d S . P . .
C1 C 0.44090(13) 0.85089(17) 0.04833(18) 0.0213(4) Uani 1 1 d . . . . .
C2 C 0.53791(14) 0.87934(17) 0.13885(19) 0.0277(4) Uani 1 1 d . . . . .
H2 H 0.557177 0.957950 0.154012 0.033 Uiso 1 1 calc R U . . .
C3 C 0.60504(13) 0.7913(2) 0.2056(2) 0.0319(5) Uani 1 1 d . . . . .
H3 H 0.669826 0.810586 0.263930 0.038 Uiso 1 1 calc R U . . .
C4 C 0.57729(13) 0.67413(18) 0.18710(19) 0.0267(4) Uani 1 1 d . . . . .
H4 H 0.623348 0.615332 0.233771 0.032 Uiso 1 1 calc R U . . .
C5 C 0.48073(13) 0.64403(16) 0.09887(17) 0.0206(4) Uani 1 1 d . . . . .
C6 C 0.41337(13) 0.73363(16) 0.0275(2) 0.0222(4) Uani 1 1 d . . . . .
H6 H 0.348942 0.714215 -0.035058 0.027 Uiso 1 1 calc R U . . .
C7 C 0.36969(13) 0.94588(16) -0.02047(18) 0.0221(4) Uani 1 1 d . . . . .
C8 C 0.44866(12) 0.52176(16) 0.08262(17) 0.0209(4) Uani 1 1 d . . . . .
C9 C 0.36021(13) 0.47629(17) 0.02707(19) 0.0239(4) Uani 1 1 d . . . . .
H9 H 0.304502 0.520933 -0.013874 0.029 Uiso 1 1 calc R U . . .
C10 C 0.45505(13) 0.32806(16) 0.10178(18) 0.0225(4) Uani 1 1 d . . . . .
H10 H 0.479076 0.251459 0.123003 0.027 Uiso 1 1 calc R U . . .
N1 N 0.29323(11) 1.10390(13) -0.05730(15) 0.0235(4) Uani 1 1 d . . . . .
N2 N 0.24868(11) 1.04857(14) -0.17092(16) 0.0258(4) Uani 1 1 d . . . . .
N3 N 0.29627(11) 0.94745(13) -0.15023(16) 0.0260(4) Uani 1 1 d . . . . .
N4 N 0.37002(11) 1.04133(14) 0.03979(16) 0.0252(4) Uani 1 1 d . . . . .
N5 N 0.36416(11) 0.35517(14) 0.03956(15) 0.0224(4) Uani 1 1 d . . . . .
N6 N 0.50861(11) 0.42456(13) 0.13072(15) 0.0220(4) Uani 1 1 d . . . . .
H6A H 0.569552 0.425791 0.171959 0.026 Uiso 1 1 calc R U . . .
O1 O 0.34393(10) 0.17563(13) 0.19713(13) 0.0275(3) Uani 1 1 d . . . . .
H1 H 0.311541 0.145628 0.215907 0.041 Uiso 1 1 calc R U . . .
H1A H 0.3668(16) 0.119(2) 0.185(2) 0.033 Uiso 1 1 d . U . . .

loop_
_atom_site_aniso_label
_atom_site_aniso_U_11
_atom_site_aniso_U_22
_atom_site_aniso_U_33
_atom_site_aniso_U_23
_atom_site_aniso_U_13
_atom_site_aniso_U_12
Co1 0.0209(2) 0.0121(2) 0.0213(2) 0.00038(12) 0.01183(18) 0.00030(12)
C1 0.0246(9) 0.0182(10) 0.0254(9) -0.0010(8) 0.0176(8) 0.0008(7)
C2 0.0295(10) 0.0180(10) 0.0343(11) -0.0047(8) 0.0191(9) -0.0085(8)
C3 0.0186(9) 0.0334(12) 0.0325(11) -0.0007(9) 0.0100(8) -0.0065(9)
C4 0.0212(9) 0.0241(11) 0.0307(10) 0.0048(8) 0.0140(8) 0.0024(8)
C5 0.0238(9) 0.0190(10) 0.0228(9) 0.0005(8) 0.0163(8) -0.0007(7)
C6 0.0183(9) 0.0201(10) 0.0266(10) -0.0023(7) 0.0130(8) -0.0011(7)
C7 0.0244(9) 0.0153(9) 0.0307(10) -0.0020(8) 0.0191(8) -0.0031(7)
C8 0.0250(9) 0.0173(9) 0.0209(9) 0.0026(7) 0.0145(8) 0.0032(7)
C9 0.0218(9) 0.0170(10) 0.0300(10) 0.0036(8) 0.0144(8) 0.0031(8)
C10 0.0296(9) 0.0149(9) 0.0260(9) 0.0034(7) 0.0186(8) 0.0040(7)
N1 0.0257(8) 0.0163(8) 0.0288(8) -0.0011(6) 0.0170(7) 0.0003(6)
N2 0.0259(8) 0.0199(9) 0.0300(9) -0.0032(7) 0.0164(7) -0.0002(6)
N3 0.0262(8) 0.0184(8) 0.0314(9) -0.0042(7) 0.0167(7) -0.0007(6)
N4 0.0285(8) 0.0168(8) 0.0293(9) -0.0002(7) 0.0174(7) 0.0036(6)
N5 0.0244(8) 0.0162(8) 0.0252(8) 0.0009(6) 0.0145(7) -0.0009(6)
N6 0.0208(7) 0.0197(8) 0.0258(8) 0.0026(6) 0.0145(6) 0.0033(6)
O1 0.0312(7) 0.0233(8) 0.0274(7) 0.0048(6) 0.0177(6) 0.0027(6)

loop_
_atom_type_symbol
_atom_type_description
_atom_type_scat_dispersion_real
_atom_type_scat_dispersion_imag
_atom_type_scat_source
C C 0.0033 0.0016 'International Tables Vol C Tables 4.2.6.8 and 6.1.1.4'
H H 0.0000 0.0000 'International Tables Vol C Tables 4.2.6.8 and 6.1.1.4'
N N 0.0061 0.0033 'International Tables Vol C Tables 4.2.6.8 and 6.1.1.4'
O O 0.0106 0.0060 'International Tables Vol C Tables 4.2.6.8 and 6.1.1.4'
Co Co 0.3494 0.9721 'International Tables Vol C Tables 4.2.6.8 and 6.1.1.4'

loop_
_geom_angle_atom_site_label_1
_geom_angle_atom_site_label_2
_geom_angle_atom_site_label_3
_geom_angle
_geom_angle_site_symmetry_1
_geom_angle_site_symmetry_3
N5 Co1 N5 180.0 7 .
N5 Co1 N1 91.57(6) 7 7_565
N5 Co1 N1 88.43(6) . 7_565
N5 Co1 N1 88.43(6) 7 1_545
N5 Co1 N1 91.57(6) . 1_545
N1 Co1 N1 180.00(7) 7_565 1_545
N5 Co1 O1 89.61(5) 7 .
N5 Co1 O1 90.39(5) . .
N1 Co1 O1 94.45(6) 7_565 .
N1 Co1 O1 85.55(6) 1_545 .
N5 Co1 O1 90.40(5) 7 7
N5 Co1 O1 89.60(5) . 7
N1 Co1 O1 85.55(6) 7_565 7
N1 Co1 O1 94.45(6) 1_545 7
O1 Co1 O1 180.0 . 7
C6 C1 C2 119.30(17) . .
C6 C1 C7 121.21(17) . .
C2 C1 C7 119.47(17) . .
C3 C2 C1 119.99(18) . .
C3 C2 H2 120.0 . .
C1 C2 H2 120.0 . .
C2 C3 C4 120.69(17) . .
C2 C3 H3 119.7 . .
C4 C3 H3 119.7 . .
C3 C4 C5 120.19(17) . .
C3 C4 H4 119.9 . .
C5 C4 H4 119.9 . .
C4 C5 C6 118.74(17) . .
C4 C5 C8 121.49(17) . .
C6 C5 C8 119.74(16) . .
C1 C6 C5 121.01(17) . .
C1 C6 H6 119.5 . .
C5 C6 H6 119.5 . .
N4 C7 N3 111.55(16) . .
N4 C7 C1 123.48(17) . .
N3 C7 C1 124.96(17) . .
C9 C8 N6 104.54(16) . .
C9 C8 C5 130.84(17) . .
N6 C8 C5 124.55(16) . .
C8 C9 N5 110.90(16) . .
C8 C9 H9 124.6 . .
N5 C9 H9 124.6 . .
N5 C10 N6 111.62(16) . .
N5 C10 H10 124.2 . .
N6 C10 H10 124.2 . .
N2 N1 N4 110.52(15) . .
N2 N1 Co1 130.96(12) . 1_565
N4 N1 Co1 117.32(12) . 1_565
N1 N2 N3 108.17(15) . .
C7 N3 N2 105.39(15) . .
C7 N4 N1 104.37(15) . .
C10 N5 C9 104.95(15) . .
C10 N5 Co1 129.88(13) . .
C9 N5 Co1 124.00(12) . .
C10 N6 C8 107.98(15) . .
C10 N6 H6A 126.0 . .
C8 N6 H6A 126.0 . .
Co1 O1 H1 109.5 . .
Co1 O1 H1A 101.1(16) . .
H1 O1 H1A 104.5 . .

loop_
_geom_bond_atom_site_label_1
_geom_bond_atom_site_label_2
_geom_bond_distance
_geom_bond_site_symmetry_2
Co1 N5 2.1191(15) 7
Co1 N5 2.1192(15) .
Co1 N1 2.1352(15) 7_565
Co1 N1 2.1352(15) 1_545
Co1 O1 2.1687(13) .
Co1 O1 2.1687(13) 7
C1 C6 1.383(2) .
C1 C2 1.394(3) .
C1 C7 1.468(3) .
C2 C3 1.373(3) .
C2 H2 0.9300 .
C3 C4 1.383(3) .
C3 H3 0.9300 .
C4 C5 1.391(3) .
C4 H4 0.9300 .
C5 C6 1.394(3) .
C5 C8 1.462(3) .
C6 H6 0.9300 .
C7 N4 1.328(2) .
C7 N3 1.342(2) .
C8 C9 1.359(3) .
C8 N6 1.382(2) .
C9 N5 1.378(2) .
C9 H9 0.9300 .
C10 N5 1.317(2) .
C10 N6 1.340(2) .
C10 H10 0.9300 .
N1 N2 1.315(2) .
N1 N4 1.348(2) .
N2 N3 1.347(2) .
N6 H6A 0.8600 .
O1 H1 0.8200 .
O1 H1A 0.82(2) .

loop_
_geom_torsion_atom_site_label_1
_geom_torsion_atom_site_label_2
_geom_torsion_atom_site_label_3
_geom_torsion_atom_site_label_4
_geom_torsion
_geom_torsion_site_symmetry_1
_geom_torsion_site_symmetry_2
_geom_torsion_site_symmetry_3
_geom_torsion_site_symmetry_4
C6 C1 C2 C3 0.4(3) . . . .
C7 C1 C2 C3 178.79(18) . . . .
C1 C2 C3 C4 -1.9(3) . . . .
C2 C3 C4 C5 0.9(3) . . . .
C3 C4 C5 C6 1.7(3) . . . .
C3 C4 C5 C8 -176.47(17) . . . .
C2 C1 C6 C5 2.2(3) . . . .
C7 C1 C6 C5 -176.13(17) . . . .
C4 C5 C6 C1 -3.3(3) . . . .
C8 C5 C6 C1 174.94(16) . . . .
C6 C1 C7 N4 132.7(2) . . . .
C2 C1 C7 N4 -45.7(3) . . . .
C6 C1 C7 N3 -46.7(3) . . . .
C2 C1 C7 N3 134.94(19) . . . .
C4 C5 C8 C9 163.4(2) . . . .
C6 C5 C8 C9 -14.8(3) . . . .
C4 C5 C8 N6 -13.0(3) . . . .
C6 C5 C8 N6 168.85(17) . . . .
N6 C8 C9 N5 0.0(2) . . . .
C5 C8 C9 N5 -176.92(17) . . . .
N4 N1 N2 N3 -0.2(2) . . . .
Co1 N1 N2 N3 -167.05(12) 1_565 . . .
N4 C7 N3 N2 -0.3(2) . . . .
C1 C7 N3 N2 179.12(17) . . . .
N1 N2 N3 C7 0.29(19) . . . .
N3 C7 N4 N1 0.2(2) . . . .
C1 C7 N4 N1 -179.24(16) . . . .
N2 N1 N4 C7 0.0(2) . . . .
Co1 N1 N4 C7 168.85(12) 1_565 . . .
N6 C10 N5 C9 0.8(2) . . . .
N6 C10 N5 Co1 -166.97(12) . . . .
C8 C9 N5 C10 -0.5(2) . . . .
C8 C9 N5 Co1 168.24(12) . . . .
N5 C10 N6 C8 -0.9(2) . . . .
C9 C8 N6 C10 0.5(2) . . . .
C5 C8 N6 C10 177.68(16) . . . .
